data_4339328
loop_
_publ_author_name
'Reisner, Erwin'
'Telser, Joshua'
'Lippard, Stephen J.'

_publ_section_title
;
 A planar carboxylate-rich tetraironII complex and its conversion to
 linear triironII and paddlewheel diironII complexes.
;
_journal_issue 25
_journal_name_full 'Inorganic chemistry'
_journal_page_first 10754
_journal_page_last 10770
_journal_paper_doi 10.1021/ic701663j
_journal_volume 46
_journal_year 2007
_chemical_formula_moiety 'C94 H86 Fe3 O16'
_chemical_formula_sum 'C94 H86 Fe3 O16'
_chemical_formula_weight 1639.18
_chemical_name_common '[Fe3(O2Cbiph)6(THF)4]'
_chemical_name_systematic
;

 ?

;
_space_group_IT_number 2
_symmetry_cell_setting triclinic
_symmetry_space_group_name_Hall '-P 1'
_symmetry_space_group_name_H-M 'P -1'
_atom_sites_solution_hydrogens geom
_atom_sites_solution_primary direct
_atom_sites_solution_secondary difmap
_audit_creation_method SHELXL-97
_cell_angle_alpha 94.328(4)
_cell_angle_beta 105.652(3)
_cell_angle_gamma 117.224(2)
_cell_formula_units_Z 2
_cell_length_a 13.776(2)
_cell_length_b 14.849(2)
_cell_length_c 22.949(5)
_cell_measurement_reflns_used 5906
_cell_measurement_temperature 110(2)
_cell_measurement_theta_max 28.25
_cell_measurement_theta_min 2.17
_cell_volume 3909.7(12)
_computing_cell_refinement 'Bruker SMART'
_computing_data_collection 'Bruker SMART'
_computing_data_reduction 'Bruker SAINT'
_computing_molecular_graphics 'Bruker SHELXTL'
_computing_publication_material 'Bruker SHELXTL'
_computing_structure_refinement 'SHELXL-97 (Sheldrick, 1997)'
_computing_structure_solution 'SHELXS-97 (Sheldrick, 1990)'
_diffrn_ambient_temperature 110(2)
_diffrn_measured_fraction_theta_full 0.995
_diffrn_measured_fraction_theta_max 0.995
_diffrn_measurement_device_type 'CCD area detector'
_diffrn_measurement_method 'phi and omega scans'
_diffrn_radiation_monochromator graphite
_diffrn_radiation_source 'fine-focus sealed tube'
_diffrn_radiation_type MoK\a
_diffrn_radiation_wavelength 0.71073
_diffrn_reflns_av_R_equivalents 0.0419
_diffrn_reflns_av_sigmaI/netI 0.0409
_diffrn_reflns_limit_h_max 17
_diffrn_reflns_limit_h_min -17
_diffrn_reflns_limit_k_max 18
_diffrn_reflns_limit_k_min -18
_diffrn_reflns_limit_l_max 28
_diffrn_reflns_limit_l_min -28
_diffrn_reflns_number 60798
_diffrn_reflns_theta_full 26.37
_diffrn_reflns_theta_max 26.37
_diffrn_reflns_theta_min 2.10
_exptl_absorpt_coefficient_mu 0.620
_exptl_absorpt_correction_T_max 0.9406
_exptl_absorpt_correction_T_min 0.8262
_exptl_absorpt_correction_type empirical
_exptl_absorpt_process_details SADABS
_exptl_crystal_colour yellow
_exptl_crystal_density_diffrn 1.392
_exptl_crystal_density_method 'not measured'
_exptl_crystal_description block
_exptl_crystal_F_000 1712
_exptl_crystal_size_max 0.32
_exptl_crystal_size_mid 0.24
_exptl_crystal_size_min 0.10
_refine_diff_density_max 0.773
_refine_diff_density_min -0.730
_refine_diff_density_rms 0.062
_refine_ls_extinction_method none
_refine_ls_goodness_of_fit_ref 1.022
_refine_ls_hydrogen_treatment constr
_refine_ls_matrix_type full
_refine_ls_number_parameters 1036
_refine_ls_number_reflns 15918
_refine_ls_number_restraints 1200
_refine_ls_restrained_S_all 0.987
_refine_ls_R_factor_all 0.0540
_refine_ls_R_factor_gt 0.0417
_refine_ls_shift/su_max 0.001
_refine_ls_shift/su_mean 0.000
_refine_ls_structure_factor_coef Fsqd
_refine_ls_weighting_details 'calc w=1/[\s^2^(Fo^2^)+(0.0453P)^2^+2.5844P] where P=(Fo^2^+2Fc^2^)/3'
_refine_ls_weighting_scheme calc
_refine_ls_wR_factor_gt 0.0954
_refine_ls_wR_factor_ref 0.1018
_reflns_number_gt 13050
_reflns_number_total 15918
_reflns_threshold_expression >2sigma(I)
_cod_data_source_file ic701663j-file003.cif
_cod_data_source_block 7
_cod_depositor_comments
;
The following automatic conversions were performed:

'_symmetry_cell_setting' value 'Triclinic' changed to 'triclinic'
according to
/usr/data/users/saulius/automatic-downloads/retrospective/ACS/lib/dictionaries/cif_core.dic
dictionary named 'cif_core.dic' version 2.4.2 from 2011-04-26.

Automatic conversion script
Id: cif_fix_values 2281 2013-09-26 08:29:07Z andrius 
;
_cod_original_cell_volume 3909.6(11)
_cod_original_sg_symbol_H-M P-1
_cod_database_code 4339328

loop_
_symmetry_equiv_pos_as_xyz
'x, y, z'
'-x, -y, -z'

loop_
_atom_site_label
_atom_site_type_symbol
_atom_site_fract_x
_atom_site_fract_y
_atom_site_fract_z
_atom_site_U_iso_or_equiv
_atom_site_adp_type
_atom_site_occupancy
_atom_site_symmetry_multiplicity
_atom_site_calc_flag
_atom_site_refinement_flags
_atom_site_disorder_assembly
_atom_site_disorder_group
Fe1 Fe 0.46207(2) 0.36568(2) 0.350451(13) 0.01536(7) Uani 1 1 d U . .
Fe2 Fe 0.42525(2) 0.17368(2) 0.231868(13) 0.01468(7) Uani 1 1 d U . .
Fe3 Fe 0.38489(2) -0.00958(2) 0.103966(13) 0.01662(7) Uani 1 1 d U . .
O1 O 0.36626(12) 0.18991(10) 0.31105(6) 0.0179(3) Uani 1 1 d U . .
O2 O 0.39518(12) 0.26216(10) 0.40551(6) 0.0189(3) Uani 1 1 d U . .
O3 O 0.42239(13) 0.30238(11) 0.20468(7) 0.0213(3) Uani 1 1 d U . .
O4 O 0.48632(12) 0.44045(11) 0.28035(6) 0.0189(3) Uani 1 1 d U . .
O5 O 0.59524(12) 0.26448(12) 0.29340(7) 0.0279(4) Uani 1 1 d U . .
O6 O 0.62356(12) 0.37572(11) 0.37583(7) 0.0206(3) Uani 1 1 d U . .
O7 O 0.48911(12) 0.15780(11) 0.15652(6) 0.0188(3) Uani 1 1 d U . .
O8 O 0.55744(12) 0.08695(11) 0.10380(6) 0.0194(3) Uani 1 1 d U . .
O9 O 0.42884(13) 0.04339(11) 0.25212(7) 0.0223(3) Uani 1 1 d U . .
O10 O 0.45323(12) -0.05254(11) 0.18365(6) 0.0198(3) Uani 1 1 d U . .
O11 O 0.25005(12) 0.07387(11) 0.17397(7) 0.0215(3) Uani 1 1 d U . .
O12 O 0.22819(12) -0.06434(11) 0.11353(7) 0.0228(3) Uani 1 1 d U . .
O13 O 0.53799(12) 0.50398(11) 0.42033(6) 0.0203(3) Uani 1 1 d U . .
O14 O 0.28429(12) 0.34547(11) 0.32192(7) 0.0221(3) Uani 1 1 d U . .
O15 O 0.33920(13) -0.14934(11) 0.04640(7) 0.0254(3) Uani 1 1 d U . .
O16 O 0.32507(13) 0.04184(12) 0.02172(7) 0.0265(3) Uani 1 1 d U . .
C1 C 0.6256(2) 0.52090(19) 0.47927(10) 0.0316(5) Uani 1 1 d U . .
H1A H 0.6598 0.4760 0.4748 0.038 Uiso 1 1 calc R . .
H1B H 0.5905 0.5046 0.5122 0.038 Uiso 1 1 calc R . .
C2 C 0.7158(2) 0.6324(2) 0.49523(13) 0.0457(7) Uani 1 1 d U . .
H2A H 0.7811 0.6416 0.4813 0.055 Uiso 1 1 calc R . .
H2B H 0.7464 0.6614 0.5407 0.055 Uiso 1 1 calc R . .
C3 C 0.6542(2) 0.68491(18) 0.46110(11) 0.0317(5) Uani 1 1 d U . .
H3A H 0.6148 0.7041 0.4858 0.038 Uiso 1 1 calc R . .
H3B H 0.7090 0.7481 0.4512 0.038 Uiso 1 1 calc R . .
C4 C 0.56783(19) 0.60257(16) 0.40307(10) 0.0241(5) Uani 1 1 d U . .
H4A H 0.4979 0.6098 0.3878 0.029 Uiso 1 1 calc R . .
H4B H 0.6024 0.6080 0.3699 0.029 Uiso 1 1 calc R . .
C5 C 0.25456(19) 0.42042(18) 0.34137(10) 0.0259(5) Uani 1 1 d U . .
H5A H 0.3168 0.4727 0.3792 0.031 Uiso 1 1 calc R . .
H5B H 0.1810 0.3862 0.3501 0.031 Uiso 1 1 calc R . .
C6 C 0.2413(2) 0.4709(2) 0.28676(11) 0.0358(6) Uani 1 1 d U . .
H6A H 0.3147 0.5353 0.2923 0.043 Uiso 1 1 calc R . .
H6B H 0.1786 0.4882 0.2820 0.043 Uiso 1 1 calc R . .
C7 C 0.21069(19) 0.38879(18) 0.23071(10) 0.0270(5) Uani 1 1 d U . .
H7A H 0.1333 0.3673 0.2002 0.032 Uiso 1 1 calc R . .
H7B H 0.2693 0.4154 0.2099 0.032 Uiso 1 1 calc R . .
C8 C 0.21058(18) 0.29856(18) 0.25782(10) 0.0256(5) Uani 1 1 d U . .
H8A H 0.1309 0.2463 0.2546 0.031 Uiso 1 1 calc R . .
H8B H 0.2420 0.2642 0.2359 0.031 Uiso 1 1 calc R . .
C9 C 0.3537(3) -0.22821(19) 0.07310(13) 0.0406(6) Uani 1 1 d U . .
H9A H 0.3186 -0.2432 0.1061 0.049 Uiso 1 1 calc R . .
H9B H 0.4370 -0.2068 0.0911 0.049 Uiso 1 1 calc R . .
C10 C 0.2914(3) -0.3215(2) 0.01933(15) 0.0605(9) Uani 1 1 d U . .
H10A H 0.3413 -0.3180 -0.0054 0.073 Uiso 1 1 calc R . .
H10B H 0.2662 -0.3870 0.0338 0.073 Uiso 1 1 calc R . .
C11 C 0.1911(3) -0.3134(2) -0.01681(15) 0.0661(10) Uani 1 1 d U . .
H11A H 0.1281 -0.3415 0.0010 0.079 Uiso 1 1 calc R . .
H11B H 0.1605 -0.3512 -0.0608 0.079 Uiso 1 1 calc R . .
C12 C 0.2403(3) -0.1981(2) -0.01132(12) 0.0440(7) Uani 1 1 d U . .
H12A H 0.2652 -0.1777 -0.0471 0.053 Uiso 1 1 calc R . .
H12B H 0.1818 -0.1777 -0.0097 0.053 Uiso 1 1 calc R . .
C13 C 0.2704(3) 0.1035(3) 0.02682(14) 0.0468(7) Uani 1 1 d U . .
H13A H 0.3086 0.1517 0.0684 0.056 Uiso 1 1 calc R . .
H13B H 0.1871 0.0581 0.0206 0.056 Uiso 1 1 calc R . .
C14 C 0.2836(3) 0.1629(2) -0.02266(15) 0.0498(7) Uani 1 1 d U . .
H14A H 0.2132 0.1265 -0.0604 0.060 Uiso 1 1 calc R . .
H14B H 0.2978 0.2337 -0.0080 0.060 Uiso 1 1 calc R . .
C15 C 0.3852(3) 0.1675(2) -0.03529(16) 0.0534(8) Uani 1 1 d U . .
H15A H 0.4585 0.2271 -0.0061 0.064 Uiso 1 1 calc R . .
H15B H 0.3806 0.1739 -0.0784 0.064 Uiso 1 1 calc R . .
C16 C 0.3781(2) 0.06656(18) -0.02578(10) 0.0279(5) Uani 1 1 d U . .
H16A H 0.3297 0.0116 -0.0647 0.034 Uiso 1 1 calc R . .
H16B H 0.4565 0.0740 -0.0116 0.034 Uiso 1 1 calc R . .
C21 C 0.35895(16) 0.18238(15) 0.36475(9) 0.0164(4) Uani 1 1 d U . .
C22 C 0.31520(17) 0.07918(15) 0.38184(9) 0.0178(4) Uani 1 1 d U . .
C23 C 0.22484(17) 0.03845(16) 0.40668(9) 0.0188(4) Uani 1 1 d U . .
C24 C 0.20388(19) -0.05079(17) 0.42889(10) 0.0241(5) Uani 1 1 d U . .
H24A H 0.1435 -0.0792 0.4459 0.029 Uiso 1 1 calc R . .
C25 C 0.2680(2) -0.09941(18) 0.42700(11) 0.0293(5) Uani 1 1 d U . .
H25A H 0.2533 -0.1591 0.4437 0.035 Uiso 1 1 calc R . .
C26 C 0.3540(2) -0.06067(18) 0.40060(11) 0.0285(5) Uani 1 1 d U . .
H26A H 0.3976 -0.0944 0.3983 0.034 Uiso 1 1 calc R . .
C27 C 0.37582(18) 0.02718(16) 0.37760(10) 0.0226(4) Uani 1 1 d U . .
H27A H 0.4334 0.0526 0.3585 0.027 Uiso 1 1 calc R . .
C28 C 0.14439(17) 0.08012(15) 0.40419(10) 0.0196(4) Uani 1 1 d U . .
C29 C 0.10554(17) 0.11319(16) 0.35255(10) 0.0222(4) Uani 1 1 d U . .
H29A H 0.1376 0.1169 0.3204 0.027 Uiso 1 1 calc R . .
C30 C 0.02086(19) 0.14088(18) 0.34708(12) 0.0295(5) Uani 1 1 d U . .
H30A H -0.0045 0.1636 0.3114 0.035 Uiso 1 1 calc R . .
C31 C -0.0269(2) 0.13565(18) 0.39309(12) 0.0324(5) Uani 1 1 d U . .
H31A H -0.0866 0.1527 0.3888 0.039 Uiso 1 1 calc R . .
C32 C 0.0128(2) 0.10542(17) 0.44547(12) 0.0306(5) Uani 1 1 d U . .
H32A H -0.0184 0.1035 0.4779 0.037 Uiso 1 1 calc R . .
C33 C 0.09767(18) 0.07773(16) 0.45140(10) 0.0238(5) Uani 1 1 d U . .
H33A H 0.1243 0.0570 0.4878 0.029 Uiso 1 1 calc R . .
C41 C 0.46653(17) 0.39771(15) 0.22575(10) 0.0176(4) Uani 1 1 d U . .
C42 C 0.49344(18) 0.46594(16) 0.18032(10) 0.0191(4) Uani 1 1 d U . .
C43 C 0.58694(18) 0.56883(16) 0.19651(10) 0.0221(4) Uani 1 1 d U . .
C44 C 0.5979(2) 0.62338(18) 0.14932(11) 0.0305(5) Uani 1 1 d U . .
H44A H 0.6604 0.6928 0.1591 0.037 Uiso 1 1 calc R . .
C45 C 0.5210(2) 0.5795(2) 0.08925(12) 0.0382(6) Uani 1 1 d U . .
H45A H 0.5308 0.6187 0.0583 0.046 Uiso 1 1 calc R . .
C46 C 0.4297(2) 0.4788(2) 0.07379(11) 0.0356(6) Uani 1 1 d U . .
H46A H 0.3761 0.4486 0.0324 0.043 Uiso 1 1 calc R . .
C47 C 0.4171(2) 0.42242(17) 0.11911(10) 0.0267(5) Uani 1 1 d U . .
H47A H 0.3550 0.3526 0.1083 0.032 Uiso 1 1 calc R . .
C48 C 0.67829(18) 0.62059(16) 0.25915(10) 0.0239(5) Uani 1 1 d U . .
C49 C 0.7189(2) 0.72497(18) 0.28492(12) 0.0324(5) Uani 1 1 d U . .
H49A H 0.6836 0.7608 0.2639 0.039 Uiso 1 1 calc R . .
C50 C 0.8106(2) 0.7766(2) 0.34104(13) 0.0403(7) Uani 1 1 d U . .
H50A H 0.8374 0.8474 0.3584 0.048 Uiso 1 1 calc R . .
C51 C 0.8627(2) 0.7257(2) 0.37150(13) 0.0437(7) Uani 1 1 d U . .
H51A H 0.9261 0.7616 0.4096 0.052 Uiso 1 1 calc R . .
C52 C 0.8231(2) 0.6222(2) 0.34695(12) 0.0369(6) Uani 1 1 d U . .
H52A H 0.8588 0.5868 0.3683 0.044 Uiso 1 1 calc R . .
C53 C 0.73129(19) 0.57017(18) 0.29122(11) 0.0263(5) Uani 1 1 d U . .
H53A H 0.7042 0.4990 0.2747 0.032 Uiso 1 1 calc R . .
C61 C 0.65319(17) 0.32398(15) 0.34659(10) 0.0186(4) Uani 1 1 d U . .
C62 C 0.77230(17) 0.33595(15) 0.37542(10) 0.0185(4) Uani 1 1 d U . .
C63 C 0.82141(18) 0.33710(15) 0.43764(10) 0.0201(4) Uani 1 1 d U . .
C64 C 0.93361(19) 0.35015(17) 0.45670(11) 0.0258(5) Uani 1 1 d U . .
H64A H 0.9681 0.3495 0.4984 0.031 Uiso 1 1 calc R . .
C65 C 0.99532(19) 0.36381(18) 0.41680(11) 0.0287(5) Uani 1 1 d U . .
H65A H 1.0717 0.3736 0.4314 0.034 Uiso 1 1 calc R . .
C66 C 0.94652(19) 0.36324(18) 0.35573(11) 0.0276(5) Uani 1 1 d U . .
H66A H 0.9888 0.3729 0.3280 0.033 Uiso 1 1 calc R . .
C67 C 0.83520(18) 0.34846(16) 0.33546(10) 0.0224(4) Uani 1 1 d U . .
H67A H 0.8008 0.3468 0.2932 0.027 Uiso 1 1 calc R . .
C68 C 0.76206(19) 0.32362(16) 0.48437(10) 0.0225(4) Uani 1 1 d U . .
C69 C 0.64468(19) 0.25260(17) 0.47009(11) 0.0243(5) Uani 1 1 d U . .
H69A H 0.5994 0.2115 0.4289 0.029 Uiso 1 1 calc R . .
C70 C 0.5928(2) 0.24102(19) 0.51529(12) 0.0304(5) Uani 1 1 d U . .
H70A H 0.5123 0.1929 0.5047 0.036 Uiso 1 1 calc R . .
C71 C 0.6580(2) 0.29924(19) 0.57551(12) 0.0341(6) Uani 1 1 d U . .
H71A H 0.6227 0.2917 0.6065 0.041 Uiso 1 1 calc R . .
C72 C 0.7748(2) 0.36849(19) 0.59042(12) 0.0361(6) Uani 1 1 d U . .
H72A H 0.8202 0.4083 0.6319 0.043 Uiso 1 1 calc R . .
C73 C 0.8264(2) 0.38043(18) 0.54552(11) 0.0299(5) Uani 1 1 d U . .
H73A H 0.9071 0.4282 0.5566 0.036 Uiso 1 1 calc R . .
C81 C 0.57220(17) 0.16296(16) 0.14017(9) 0.0175(4) Uani 1 1 d U . .
C82 C 0.68604(18) 0.26278(16) 0.16134(9) 0.0204(4) Uani 1 1 d U . .
C83 C 0.79351(18) 0.26582(17) 0.17792(10) 0.0247(5) Uani 1 1 d U . .
C84 C 0.8933(2) 0.36354(19) 0.19216(11) 0.0332(6) Uani 1 1 d U . .
H84A H 0.9672 0.3679 0.2036 0.040 Uiso 1 1 calc R . .
C85 C 0.8875(2) 0.45350(19) 0.19012(12) 0.0414(7) Uani 1 1 d U . .
H85A H 0.9567 0.5186 0.1998 0.050 Uiso 1 1 calc R . .
C86 C 0.7808(2) 0.44899(19) 0.17396(13) 0.0387(6) Uani 1 1 d U . .
H86A H 0.7764 0.5108 0.1725 0.046 Uiso 1 1 calc R . .
C87 C 0.6806(2) 0.35393(18) 0.16002(11) 0.0298(5) Uani 1 1 d U . .
H87A H 0.6074 0.3508 0.1494 0.036 Uiso 1 1 calc R . .
C88 C 0.80635(18) 0.17303(18) 0.18457(10) 0.0256(5) Uani 1 1 d U . .
C89 C 0.88329(19) 0.1569(2) 0.16198(11) 0.0308(5) Uani 1 1 d U . .
H89A H 0.9266 0.2054 0.1415 0.037 Uiso 1 1 calc R . .
C90 C 0.8970(2) 0.0715(2) 0.16907(12) 0.0384(6) Uani 1 1 d U . .
H90A H 0.9497 0.0617 0.1536 0.046 Uiso 1 1 calc R . .
C91 C 0.8348(2) 0.0005(2) 0.19854(13) 0.0414(6) Uani 1 1 d U . .
H91A H 0.8445 -0.0582 0.2034 0.050 Uiso 1 1 calc R . .
C92 C 0.7580(2) 0.0150(2) 0.22109(12) 0.0366(6) Uani 1 1 d U . .
H92A H 0.7142 -0.0343 0.2409 0.044 Uiso 1 1 calc R . .
C93 C 0.74521(19) 0.10081(19) 0.21483(10) 0.0290(5) Uani 1 1 d U . .
H93A H 0.6938 0.1110 0.2314 0.035 Uiso 1 1 calc R . .
C101 C 0.46240(17) -0.01770(15) 0.23732(9) 0.0175(4) Uani 1 1 d U . .
C102 C 0.52205(18) -0.04834(16) 0.29065(10) 0.0195(4) Uani 1 1 d U . .
C103 C 0.48954(18) -0.15216(17) 0.29123(10) 0.0224(4) Uani 1 1 d U . .
C104 C 0.5542(2) -0.17257(19) 0.34114(12) 0.0319(5) Uani 1 1 d U . .
H10C H 0.5354 -0.2425 0.3416 0.038 Uiso 1 1 calc R . .
C105 C 0.6452(2) -0.0930(2) 0.39002(12) 0.0363(6) Uani 1 1 d U . .
H10D H 0.6877 -0.1087 0.4237 0.044 Uiso 1 1 calc R . .
C106 C 0.6744(2) 0.0092(2) 0.38998(11) 0.0311(5) Uani 1 1 d U . .
H10E H 0.7359 0.0639 0.4239 0.037 Uiso 1 1 calc R . .
C107 C 0.61333(18) 0.03124(17) 0.34015(10) 0.0227(5) Uani 1 1 d U . .
H10F H 0.6340 0.1015 0.3397 0.027 Uiso 1 1 calc R . .
C108 C 0.38385(19) -0.23938(17) 0.24298(11) 0.0252(5) Uani 1 1 d U . .
C109 C 0.3867(2) -0.32162(18) 0.21183(12) 0.0309(5) Uani 1 1 d U . .
H10G H 0.4578 -0.3223 0.2208 0.037 Uiso 1 1 calc R . .
C110 C 0.2868(2) -0.40239(19) 0.16800(13) 0.0381(6) Uani 1 1 d U . .
H11C H 0.2900 -0.4576 0.1464 0.046 Uiso 1 1 calc R . .
C111 C 0.1824(2) -0.40361(19) 0.15526(13) 0.0423(7) Uani 1 1 d U . .
H11D H 0.1138 -0.4598 0.1254 0.051 Uiso 1 1 calc R . .
C112 C 0.1781(2) -0.32265(19) 0.18613(13) 0.0399(6) Uani 1 1 d U . .
H11E H 0.1065 -0.3230 0.1775 0.048 Uiso 1 1 calc R . .
C113 C 0.2782(2) -0.24115(18) 0.22956(12) 0.0307(5) Uani 1 1 d U . .
H11F H 0.2748 -0.1856 0.2505 0.037 Uiso 1 1 calc R . .
C121 C 0.19945(17) -0.02155(16) 0.15007(9) 0.0186(4) Uani 1 1 d U . .
C122 C 0.09856(17) -0.09371(16) 0.16842(10) 0.0193(4) Uani 1 1 d U A .
C123 C 0.11237(19) -0.07234(18) 0.23059(11) 0.0272(5) Uani 1 1 d U . .
H12C H 0.1775 -0.0095 0.2573 0.033 Uiso 1 1 calc R . .
C124 C 0.0340(2) -0.1399(2) 0.25496(12) 0.0372(6) Uani 1 1 d U . .
H12D H 0.0457 -0.1241 0.2980 0.045 Uiso 1 1 calc R . .
C125 C -0.0614(2) -0.23045(19) 0.21621(12) 0.0352(6) Uani 1 1 d U . .
H12E H -0.1152 -0.2782 0.2326 0.042 Uiso 1 1 calc R . .
C126 C -0.0782(2) -0.25127(18) 0.15410(12) 0.0349(6) Uani 1 1 d U A .
H12F H -0.1455 -0.3129 0.1276 0.042 Uiso 1 1 calc R . .
C127 C 0.00034(19) -0.18491(18) 0.12843(11) 0.0291(5) Uani 1 1 d U . .
C128 C -0.0290(9) -0.1971(6) 0.0575(3) 0.0245(15) Uani 0.50 1 d PDU A 1
C129 C -0.0122(5) -0.1153(5) 0.0277(3) 0.0368(8) Uani 0.50 1 d PDU A 1
H12G H 0.0211 -0.0465 0.0514 0.044 Uiso 0.50 1 calc PR A 1
C130 C -0.0440(5) -0.1347(6) -0.0364(3) 0.0577(11) Uani 0.50 1 d PDU A 1
H13C H -0.0348 -0.0795 -0.0568 0.069 Uiso 0.50 1 calc PR A 1
C131 C -0.0905(5) -0.2369(5) -0.0720(3) 0.0453(15) Uani 0.50 1 d PDU A 1
H13D H -0.1091 -0.2494 -0.1158 0.054 Uiso 0.50 1 calc PR A 1
C132 C -0.1085(7) -0.3178(7) -0.0423(3) 0.0577(11) Uani 0.50 1 d PDU A 1
H13E H -0.1429 -0.3871 -0.0655 0.069 Uiso 0.50 1 calc PR A 1
C133 C -0.0758(4) -0.2960(4) 0.0212(2) 0.0368(8) Uani 0.50 1 d PDU A 1
H13F H -0.0857 -0.3515 0.0415 0.044 Uiso 0.50 1 calc PR A 1
C1A C -0.0210(9) -0.2283(7) 0.0643(4) 0.0333(19) Uani 0.50 1 d PDU A 2
C2A C -0.0529(4) -0.3305(4) 0.0429(2) 0.0368(8) Uani 0.50 1 d PDU A 2
H2AA H -0.0528 -0.3734 0.0716 0.044 Uiso 0.50 1 calc PR A 2
C3A C -0.0851(5) -0.3716(6) -0.0200(3) 0.0577(11) Uani 0.50 1 d PDU A 2
H3AA H -0.1038 -0.4410 -0.0352 0.069 Uiso 0.50 1 calc PR A 2
C4A C -0.0885(7) -0.3063(6) -0.0596(3) 0.074(3) Uani 0.50 1 d PDU A 2
H4AA H -0.1129 -0.3344 -0.1029 0.088 Uiso 0.50 1 calc PR A 2
C5A C -0.0593(6) -0.2037(6) -0.0415(3) 0.0577(11) Uani 0.50 1 d PDU A 2
H5AA H -0.0629 -0.1623 -0.0706 0.069 Uiso 0.50 1 calc PR A 2
C6A C -0.0239(5) -0.1645(5) 0.0228(3) 0.0368(8) Uani 0.50 1 d PDU A 2
H6AA H -0.0019 -0.0943 0.0382 0.044 Uiso 0.50 1 calc PR A 2

loop_
_atom_site_aniso_label
_atom_site_aniso_U_11
_atom_site_aniso_U_22
_atom_site_aniso_U_33
_atom_site_aniso_U_23
_atom_site_aniso_U_13
_atom_site_aniso_U_12
Fe1 0.01532(14) 0.01524(15) 0.01790(15) 0.00480(11) 0.00813(11) 0.00800(12)
Fe2 0.01446(14) 0.01311(14) 0.01731(15) 0.00363(11) 0.00669(11) 0.00684(11)
Fe3 0.01395(14) 0.01792(15) 0.01625(15) 0.00267(12) 0.00660(11) 0.00596(12)
O1 0.0198(7) 0.0184(7) 0.0192(7) 0.0068(6) 0.0103(6) 0.0099(6)
O2 0.0200(7) 0.0176(7) 0.0206(8) 0.0042(6) 0.0098(6) 0.0090(6)
O3 0.0276(8) 0.0153(7) 0.0227(8) 0.0069(6) 0.0095(6) 0.0111(6)
O4 0.0195(7) 0.0187(7) 0.0206(8) 0.0065(6) 0.0094(6) 0.0094(6)
O5 0.0160(7) 0.0352(9) 0.0234(8) -0.0040(7) 0.0036(6) 0.0090(7)
O6 0.0183(7) 0.0234(8) 0.0239(8) 0.0049(6) 0.0085(6) 0.0128(6)
O7 0.0167(7) 0.0203(7) 0.0207(8) 0.0054(6) 0.0101(6) 0.0082(6)
O8 0.0170(7) 0.0191(7) 0.0197(8) 0.0006(6) 0.0074(6) 0.0072(6)
O9 0.0317(8) 0.0242(8) 0.0225(8) 0.0097(6) 0.0133(7) 0.0202(7)
O10 0.0230(8) 0.0189(7) 0.0193(8) 0.0041(6) 0.0077(6) 0.0117(6)
O11 0.0158(7) 0.0188(7) 0.0252(8) 0.0047(6) 0.0058(6) 0.0056(6)
O12 0.0155(7) 0.0265(8) 0.0223(8) 0.0021(6) 0.0083(6) 0.0069(6)
O13 0.0253(8) 0.0189(7) 0.0176(7) 0.0044(6) 0.0048(6) 0.0129(6)
O14 0.0185(7) 0.0277(8) 0.0219(8) 0.0041(6) 0.0066(6) 0.0131(6)
O15 0.0269(8) 0.0209(8) 0.0222(8) -0.0001(6) 0.0105(6) 0.0066(6)
O16 0.0239(8) 0.0363(9) 0.0230(8) 0.0127(7) 0.0116(6) 0.0150(7)
C1 0.0405(14) 0.0338(13) 0.0188(12) 0.0025(10) 0.0010(10) 0.0228(11)
C2 0.0345(15) 0.0411(15) 0.0384(16) 0.0121(12) -0.0053(12) 0.0099(12)
C3 0.0375(14) 0.0229(12) 0.0244(12) 0.0017(9) 0.0056(10) 0.0103(10)
C4 0.0275(12) 0.0178(10) 0.0226(11) 0.0052(9) 0.0058(9) 0.0092(9)
C5 0.0224(11) 0.0344(13) 0.0253(12) 0.0036(10) 0.0078(9) 0.0181(10)
C6 0.0421(15) 0.0366(14) 0.0270(13) 0.0056(11) 0.0045(11) 0.0226(12)
C7 0.0232(11) 0.0378(13) 0.0225(12) 0.0061(10) 0.0065(9) 0.0181(10)
C8 0.0173(10) 0.0304(12) 0.0237(12) 0.0029(9) 0.0058(9) 0.0087(9)
C9 0.0534(17) 0.0292(13) 0.0376(15) 0.0007(11) 0.0088(12) 0.0241(13)
C10 0.085(2) 0.0304(15) 0.055(2) -0.0028(14) 0.0166(18) 0.0260(16)
C11 0.071(2) 0.0334(16) 0.0454(19) -0.0051(14) -0.0015(16) 0.0019(15)
C12 0.0525(17) 0.0313(14) 0.0230(13) -0.0046(11) 0.0003(12) 0.0094(12)
C13 0.0469(16) 0.084(2) 0.0473(17) 0.0375(16) 0.0287(14) 0.0525(17)
C14 0.066(2) 0.0539(18) 0.0576(19) 0.0298(15) 0.0349(16) 0.0422(16)
C15 0.073(2) 0.0408(16) 0.067(2) 0.0278(15) 0.0490(18) 0.0290(16)
C16 0.0295(12) 0.0340(13) 0.0219(12) 0.0096(10) 0.0132(10) 0.0142(10)
C21 0.0134(9) 0.0205(10) 0.0192(10) 0.0065(8) 0.0078(8) 0.0101(8)
C22 0.0196(10) 0.0172(10) 0.0153(10) 0.0039(8) 0.0063(8) 0.0081(8)
C23 0.0181(10) 0.0182(10) 0.0163(10) 0.0027(8) 0.0057(8) 0.0062(8)
C24 0.0226(11) 0.0250(11) 0.0244(12) 0.0106(9) 0.0115(9) 0.0089(9)
C25 0.0341(13) 0.0249(12) 0.0352(14) 0.0175(10) 0.0158(11) 0.0159(10)
C26 0.0349(13) 0.0276(12) 0.0348(13) 0.0138(10) 0.0169(11) 0.0213(11)
C27 0.0230(11) 0.0236(11) 0.0260(12) 0.0094(9) 0.0121(9) 0.0129(9)
C28 0.0154(10) 0.0149(10) 0.0230(11) 0.0019(8) 0.0081(8) 0.0029(8)
C29 0.0172(10) 0.0237(11) 0.0246(11) 0.0060(9) 0.0096(9) 0.0080(9)
C30 0.0197(11) 0.0291(12) 0.0385(14) 0.0107(10) 0.0102(10) 0.0106(10)
C31 0.0233(12) 0.0257(12) 0.0516(16) 0.0098(11) 0.0185(11) 0.0118(10)
C32 0.0295(12) 0.0248(12) 0.0413(14) 0.0057(10) 0.0252(11) 0.0097(10)
C33 0.0245(11) 0.0196(11) 0.0232(11) 0.0041(9) 0.0114(9) 0.0060(9)
C41 0.0151(10) 0.0189(10) 0.0225(11) 0.0070(8) 0.0077(8) 0.0104(8)
C42 0.0226(11) 0.0180(10) 0.0215(11) 0.0075(8) 0.0104(8) 0.0120(8)
C43 0.0247(11) 0.0199(11) 0.0282(12) 0.0086(9) 0.0155(9) 0.0124(9)
C44 0.0377(13) 0.0212(11) 0.0375(14) 0.0138(10) 0.0216(11) 0.0128(10)
C45 0.0549(17) 0.0353(14) 0.0343(14) 0.0238(12) 0.0235(12) 0.0234(13)
C46 0.0460(15) 0.0366(14) 0.0236(13) 0.0125(11) 0.0104(11) 0.0200(12)
C47 0.0292(12) 0.0232(11) 0.0264(12) 0.0080(9) 0.0102(10) 0.0113(10)
C48 0.0206(11) 0.0215(11) 0.0295(12) 0.0061(9) 0.0177(9) 0.0055(9)
C49 0.0276(12) 0.0247(12) 0.0429(15) 0.0046(10) 0.0213(11) 0.0070(10)
C50 0.0333(14) 0.0263(13) 0.0464(16) -0.0073(11) 0.0229(12) 0.0003(11)
C51 0.0234(13) 0.0462(16) 0.0366(15) -0.0076(12) 0.0100(11) 0.0004(12)
C52 0.0211(12) 0.0420(15) 0.0373(14) 0.0052(12) 0.0102(10) 0.0081(11)
C53 0.0219(11) 0.0264(12) 0.0297(12) 0.0050(10) 0.0151(9) 0.0081(9)
C61 0.0167(10) 0.0183(10) 0.0228(11) 0.0086(9) 0.0107(8) 0.0075(8)
C62 0.0159(10) 0.0153(10) 0.0234(11) 0.0015(8) 0.0060(8) 0.0078(8)
C63 0.0203(10) 0.0144(10) 0.0258(11) 0.0037(8) 0.0072(9) 0.0093(8)
C64 0.0239(11) 0.0248(12) 0.0279(12) 0.0050(9) 0.0048(9) 0.0138(9)
C65 0.0192(11) 0.0306(12) 0.0371(14) 0.0033(10) 0.0079(10) 0.0148(10)
C66 0.0209(11) 0.0303(12) 0.0324(13) 0.0024(10) 0.0122(10) 0.0124(10)
C67 0.0208(11) 0.0240(11) 0.0226(11) 0.0023(9) 0.0082(9) 0.0112(9)
C68 0.0283(11) 0.0197(11) 0.0264(12) 0.0088(9) 0.0109(9) 0.0162(9)
C69 0.0268(11) 0.0263(12) 0.0258(12) 0.0103(9) 0.0086(9) 0.0175(10)
C70 0.0323(13) 0.0347(13) 0.0400(14) 0.0211(11) 0.0201(11) 0.0232(11)
C71 0.0520(16) 0.0371(14) 0.0366(14) 0.0184(11) 0.0284(12) 0.0319(13)
C72 0.0518(16) 0.0309(13) 0.0276(13) 0.0026(10) 0.0155(12) 0.0218(12)
C73 0.0349(13) 0.0237(12) 0.0292(13) 0.0042(10) 0.0119(10) 0.0128(10)
C81 0.0174(10) 0.0207(10) 0.0156(10) 0.0057(8) 0.0063(8) 0.0099(8)
C82 0.0212(10) 0.0202(10) 0.0180(11) 0.0012(8) 0.0119(8) 0.0067(9)
C83 0.0190(10) 0.0294(12) 0.0178(11) -0.0030(9) 0.0096(9) 0.0052(9)
C84 0.0202(11) 0.0356(13) 0.0306(13) -0.0050(10) 0.0148(10) 0.0020(10)
C85 0.0369(14) 0.0260(13) 0.0448(16) -0.0049(11) 0.0284(12) -0.0035(11)
C86 0.0478(16) 0.0202(12) 0.0494(16) 0.0055(11) 0.0328(13) 0.0095(11)
C87 0.0325(13) 0.0263(12) 0.0339(13) 0.0062(10) 0.0215(11) 0.0118(10)
C88 0.0150(10) 0.0335(12) 0.0188(11) -0.0036(9) 0.0013(8) 0.0084(9)
C89 0.0189(11) 0.0416(14) 0.0254(12) -0.0012(10) 0.0067(9) 0.0117(10)
C90 0.0252(13) 0.0526(17) 0.0341(14) -0.0049(12) 0.0035(11) 0.0226(12)
C91 0.0355(15) 0.0480(16) 0.0422(16) 0.0053(13) 0.0044(12) 0.0276(13)
C92 0.0289(13) 0.0454(15) 0.0357(14) 0.0141(12) 0.0082(11) 0.0196(12)
C93 0.0196(11) 0.0392(13) 0.0245(12) 0.0033(10) 0.0056(9) 0.0133(10)
C101 0.0162(10) 0.0130(9) 0.0223(11) 0.0052(8) 0.0079(8) 0.0058(8)
C102 0.0205(10) 0.0231(11) 0.0223(11) 0.0083(9) 0.0130(9) 0.0132(9)
C103 0.0229(11) 0.0251(11) 0.0306(12) 0.0133(9) 0.0163(9) 0.0161(9)
C104 0.0363(13) 0.0345(13) 0.0418(15) 0.0242(11) 0.0208(11) 0.0248(11)
C105 0.0304(13) 0.0518(16) 0.0373(14) 0.0236(12) 0.0116(11) 0.0269(12)
C106 0.0235(12) 0.0448(14) 0.0271(13) 0.0132(11) 0.0085(10) 0.0181(11)
C107 0.0221(11) 0.0270(11) 0.0238(11) 0.0084(9) 0.0122(9) 0.0133(9)
C108 0.0283(12) 0.0199(11) 0.0360(13) 0.0149(10) 0.0184(10) 0.0135(9)
C109 0.0369(13) 0.0245(12) 0.0431(15) 0.0164(11) 0.0211(11) 0.0193(10)
C110 0.0537(17) 0.0213(12) 0.0454(16) 0.0120(11) 0.0227(13) 0.0198(12)
C111 0.0384(15) 0.0213(12) 0.0506(17) 0.0068(11) 0.0119(13) 0.0039(11)
C112 0.0257(13) 0.0286(13) 0.0597(18) 0.0109(12) 0.0169(12) 0.0077(11)
C113 0.0264(12) 0.0216(11) 0.0491(15) 0.0123(11) 0.0207(11) 0.0110(10)
C121 0.0140(10) 0.0235(11) 0.0167(10) 0.0052(8) 0.0038(8) 0.0088(8)
C122 0.0153(10) 0.0191(10) 0.0232(11) 0.0033(8) 0.0079(8) 0.0079(8)
C123 0.0206(11) 0.0264(12) 0.0270(12) 0.0002(9) 0.0106(9) 0.0052(9)
C124 0.0329(13) 0.0455(15) 0.0264(13) 0.0081(11) 0.0161(11) 0.0110(12)
C125 0.0297(13) 0.0315(13) 0.0444(15) 0.0135(11) 0.0241(11) 0.0083(11)
C126 0.0226(12) 0.0237(12) 0.0452(15) -0.0060(11) 0.0172(11) 0.0003(10)
C127 0.0187(11) 0.0302(12) 0.0295(12) -0.0035(10) 0.0106(9) 0.0055(9)
C128 0.011(2) 0.035(4) 0.023(3) -0.003(3) 0.007(2) 0.009(3)
C129 0.0219(12) 0.042(2) 0.0259(13) -0.0067(14) 0.0062(10) 0.0033(14)
C130 0.0321(16) 0.076(3) 0.0295(16) -0.0091(17) 0.0105(13) 0.0018(19)
C131 0.025(3) 0.070(4) 0.019(3) -0.021(3) 0.008(2) 0.011(3)
C132 0.0321(16) 0.076(3) 0.0295(16) -0.0091(17) 0.0105(13) 0.0018(19)
C133 0.0219(12) 0.042(2) 0.0259(13) -0.0067(14) 0.0062(10) 0.0033(14)
C1A 0.015(3) 0.041(5) 0.027(3) -0.001(3) 0.006(2) 0.002(3)
C2A 0.0219(12) 0.042(2) 0.0259(13) -0.0067(14) 0.0062(10) 0.0033(14)
C3A 0.0321(16) 0.076(3) 0.0295(16) -0.0091(17) 0.0105(13) 0.0018(19)
C4A 0.046(4) 0.078(4) 0.023(4) -0.009(3) 0.012(3) -0.025(4)
C5A 0.0321(16) 0.076(3) 0.0295(16) -0.0091(17) 0.0105(13) 0.0018(19)
C6A 0.0219(12) 0.042(2) 0.0259(13) -0.0067(14) 0.0062(10) 0.0033(14)

loop_
_atom_type_symbol
_atom_type_description
_atom_type_scat_dispersion_real
_atom_type_scat_dispersion_imag
_atom_type_scat_source
C C 0.0033 0.0016 'International Tables Vol C Tables 4.2.6.8 and 6.1.1.4'
H H 0.0000 0.0000 'International Tables Vol C Tables 4.2.6.8 and 6.1.1.4'
O O 0.0106 0.0060 'International Tables Vol C Tables 4.2.6.8 and 6.1.1.4'
Fe Fe 0.3463 0.8444 'International Tables Vol C Tables 4.2.6.8 and 6.1.1.4'

loop_
_geom_angle_atom_site_label_1
_geom_angle_atom_site_label_2
_geom_angle_atom_site_label_3
_geom_angle
O4 Fe1 O6 94.06(6)
O4 Fe1 O2 165.31(6)
O6 Fe1 O2 96.26(6)
O4 Fe1 O13 94.92(6)
O6 Fe1 O13 87.78(6)
O2 Fe1 O13 95.91(6)
O4 Fe1 O14 87.39(5)
O6 Fe1 O14 176.86(6)
O2 Fe1 O14 81.82(5)
O13 Fe1 O14 94.87(5)
O4 Fe1 O1 109.41(5)
O6 Fe1 O1 92.79(5)
O2 Fe1 O1 59.71(5)
O13 Fe1 O1 155.54(5)
O14 Fe1 O1 84.10(5)
O9 Fe2 O3 175.52(6)
O9 Fe2 O5 89.30(6)
O3 Fe2 O5 92.01(6)
O9 Fe2 O11 87.27(6)
O3 Fe2 O11 91.61(6)
O5 Fe2 O11 175.70(6)
O9 Fe2 O7 88.09(5)
O3 Fe2 O7 87.61(5)
O5 Fe2 O7 90.40(6)
O11 Fe2 O7 92.08(6)
O9 Fe2 O1 90.66(5)
O3 Fe2 O1 93.68(5)
O5 Fe2 O1 87.74(6)
O11 Fe2 O1 89.70(6)
O7 Fe2 O1 177.77(5)
O12 Fe3 O15 94.17(6)
O12 Fe3 O10 93.51(6)
O15 Fe3 O10 91.37(6)
O12 Fe3 O8 165.04(6)
O15 Fe3 O8 100.36(6)
O10 Fe3 O8 89.71(6)
O12 Fe3 O16 89.84(6)
O15 Fe3 O16 89.61(6)
O10 Fe3 O16 176.43(6)
O8 Fe3 O16 86.73(6)
O12 Fe3 O7 105.63(6)
O15 Fe3 O7 160.07(5)
O10 Fe3 O7 89.75(5)
O8 Fe3 O7 59.74(5)
O16 Fe3 O7 88.16(6)
C21 O1 Fe2 155.76(13)
C21 O1 Fe1 85.51(11)
Fe2 O1 Fe1 103.70(5)
C21 O2 Fe1 94.15(12)
C41 O3 Fe2 140.00(14)
C41 O4 Fe1 125.18(13)
C61 O5 Fe2 141.77(14)
C61 O6 Fe1 126.36(13)
C81 O7 Fe2 148.19(13)
C81 O7 Fe3 87.30(12)
Fe2 O7 Fe3 108.11(6)
C81 O8 Fe3 92.40(12)
C101 O9 Fe2 140.54(13)
C101 O10 Fe3 123.93(13)
C121 O11 Fe2 128.86(13)
C121 O12 Fe3 127.78(13)
C4 O13 C1 109.04(16)
C4 O13 Fe1 119.89(12)
C1 O13 Fe1 119.90(12)
C5 O14 C8 104.71(16)
C5 O14 Fe1 125.65(13)
C8 O14 Fe1 118.33(12)
C9 O15 C12 109.30(18)
C9 O15 Fe3 120.10(14)
C12 O15 Fe3 122.06(15)
C13 O16 C16 109.39(17)
C13 O16 Fe3 117.84(14)
C16 O16 Fe3 126.01(13)
O13 C1 C2 106.20(19)
O13 C1 H1A 110.5
C2 C1 H1A 110.5
O13 C1 H1B 110.5
C2 C1 H1B 110.5
H1A C1 H1B 108.7
C1 C2 C3 104.8(2)
C1 C2 H2A 110.8
C3 C2 H2A 110.8
C1 C2 H2B 110.8
C3 C2 H2B 110.8
H2A C2 H2B 108.9
C4 C3 C2 102.7(2)
C4 C3 H3A 111.2
C2 C3 H3A 111.2
C4 C3 H3B 111.2
C2 C3 H3B 111.2
H3A C3 H3B 109.1
O13 C4 C3 105.85(17)
O13 C4 H4A 110.6
C3 C4 H4A 110.6
O13 C4 H4B 110.6
C3 C4 H4B 110.6
H4A C4 H4B 108.7
O14 C5 C6 104.56(18)
O14 C5 H5A 110.8
C6 C5 H5A 110.8
O14 C5 H5B 110.8
C6 C5 H5B 110.8
H5A C5 H5B 108.9
C5 C6 C7 104.23(19)
C5 C6 H6A 110.9
C7 C6 H6A 110.9
C5 C6 H6B 110.9
C7 C6 H6B 110.9
H6A C6 H6B 108.9
C8 C7 C6 104.32(18)
C8 C7 H7A 110.9
C6 C7 H7A 110.9
C8 C7 H7B 110.9
C6 C7 H7B 110.9
H7A C7 H7B 108.9
O14 C8 C7 104.56(17)
O14 C8 H8A 110.8
C7 C8 H8A 110.8
O14 C8 H8B 110.8
C7 C8 H8B 110.8
H8A C8 H8B 108.9
O15 C9 C10 104.1(2)
O15 C9 H9A 110.9
C10 C9 H9A 110.9
O15 C9 H9B 110.9
C10 C9 H9B 110.9
H9A C9 H9B 108.9
C11 C10 C9 102.7(3)
C11 C10 H10A 111.2
C9 C10 H10A 111.2
C11 C10 H10B 111.2
C9 C10 H10B 111.2
H10A C10 H10B 109.1
C10 C11 C12 103.4(3)
C10 C11 H11A 111.1
C12 C11 H11A 111.1
C10 C11 H11B 111.1
C12 C11 H11B 111.1
H11A C11 H11B 109.0
O15 C12 C11 105.1(2)
O15 C12 H12A 110.7
C11 C12 H12A 110.7
O15 C12 H12B 110.7
C11 C12 H12B 110.7
H12A C12 H12B 108.8
O16 C13 C14 106.2(2)
O16 C13 H13A 110.5
C14 C13 H13A 110.5
O16 C13 H13B 110.5
C14 C13 H13B 110.5
H13A C13 H13B 108.7
C15 C14 C13 104.3(2)
C15 C14 H14A 110.9
C13 C14 H14A 110.9
C15 C14 H14B 110.9
C13 C14 H14B 110.9
H14A C14 H14B 108.9
C14 C15 C16 104.1(2)
C14 C15 H15A 110.9
C16 C15 H15A 110.9
C14 C15 H15B 110.9
C16 C15 H15B 110.9
H15A C15 H15B 109.0
O16 C16 C15 104.52(19)
O16 C16 H16A 110.8
C15 C16 H16A 110.8
O16 C16 H16B 110.8
C15 C16 H16B 110.8
H16A C16 H16B 108.9
O2 C21 O1 120.45(18)
O2 C21 C22 118.73(17)
O1 C21 C22 120.67(18)
C27 C22 C23 119.71(18)
C27 C22 C21 116.36(17)
C23 C22 C21 123.68(18)
C24 C23 C22 117.78(19)
C24 C23 C28 118.96(18)
C22 C23 C28 122.95(18)
C25 C24 C23 122.1(2)
C25 C24 H24A 119.0
C23 C24 H24A 119.0
C24 C25 C26 119.6(2)
C24 C25 H25A 120.2
C26 C25 H25A 120.2
C27 C26 C25 119.5(2)
C27 C26 H26A 120.2
C25 C26 H26A 120.2
C26 C27 C22 121.2(2)
C26 C27 H27A 119.4
C22 C27 H27A 119.4
C29 C28 C33 118.2(2)
C29 C28 C23 120.98(18)
C33 C28 C23 120.57(19)
C30 C29 C28 121.1(2)
C30 C29 H29A 119.5
C28 C29 H29A 119.5
C31 C30 C29 120.3(2)
C31 C30 H30A 119.8
C29 C30 H30A 119.8
C30 C31 C32 119.4(2)
C30 C31 H31A 120.3
C32 C31 H31A 120.3
C31 C32 C33 120.7(2)
C31 C32 H32A 119.7
C33 C32 H32A 119.7
C32 C33 C28 120.3(2)
C32 C33 H33A 119.8
C28 C33 H33A 119.8
O3 C41 O4 125.80(18)
O3 C41 C42 116.18(18)
O4 C41 C42 117.97(18)
C47 C42 C43 119.75(19)
C47 C42 C41 115.90(18)
C43 C42 C41 124.33(19)
C44 C43 C42 117.5(2)
C44 C43 C48 118.05(19)
C42 C43 C48 124.37(19)
C45 C44 C43 122.0(2)
C45 C44 H44A 119.0
C43 C44 H44A 119.0
C44 C45 C46 120.2(2)
C44 C45 H45A 119.9
C46 C45 H45A 119.9
C45 C46 C47 119.3(2)
C45 C46 H46A 120.3
C47 C46 H46A 120.3
C46 C47 C42 121.3(2)
C46 C47 H47A 119.4
C42 C47 H47A 119.4
C53 C48 C49 118.4(2)
C53 C48 C43 121.6(2)
C49 C48 C43 119.9(2)
C50 C49 C48 120.5(3)
C50 C49 H49A 119.8
C48 C49 H49A 119.8
C51 C50 C49 120.2(2)
C51 C50 H50A 119.9
C49 C50 H50A 119.9
C50 C51 C52 120.2(3)
C50 C51 H51A 119.9
C52 C51 H51A 119.9
C51 C52 C53 119.9(3)
C51 C52 H52A 120.1
C53 C52 H52A 120.1
C52 C53 C48 120.9(2)
C52 C53 H53A 119.5
C48 C53 H53A 119.5
O6 C61 O5 126.39(19)
O6 C61 C62 118.53(18)
O5 C61 C62 115.02(18)
C67 C62 C63 119.86(19)
C67 C62 C61 115.08(18)
C63 C62 C61 125.04(18)
C62 C63 C64 117.44(19)
C62 C63 C68 124.57(19)
C64 C63 C68 117.98(19)
C65 C64 C63 122.0(2)
C65 C64 H64A 119.0
C63 C64 H64A 119.0
C64 C65 C66 120.1(2)
C64 C65 H65A 119.9
C66 C65 H65A 119.9
C65 C66 C67 119.0(2)
C65 C66 H66A 120.5
C67 C66 H66A 120.5
C66 C67 C62 121.6(2)
C66 C67 H67A 119.2
C62 C67 H67A 119.2
C73 C68 C69 118.0(2)
C73 C68 C63 119.4(2)
C69 C68 C63 122.6(2)
C70 C69 C68 120.9(2)
C70 C69 H69A 119.6
C68 C69 H69A 119.6
C71 C70 C69 120.1(2)
C71 C70 H70A 119.9
C69 C70 H70A 119.9
C72 C71 C70 119.5(2)
C72 C71 H71A 120.3
C70 C71 H71A 120.3
C71 C72 C73 120.5(2)
C71 C72 H72A 119.8
C73 C72 H72A 119.8
C72 C73 C68 121.0(2)
C72 C73 H73A 119.5
C68 C73 H73A 119.5
O8 C81 O7 120.29(18)
O8 C81 C82 119.89(17)
O7 C81 C82 119.70(18)
C87 C82 C83 120.6(2)
C87 C82 C81 116.50(19)
C83 C82 C81 122.75(19)
C84 C83 C82 117.2(2)
C84 C83 C88 119.2(2)
C82 C83 C88 123.49(19)
C85 C84 C83 122.0(2)
C85 C84 H84A 119.0
C83 C84 H84A 119.0
C84 C85 C86 120.0(2)
C84 C85 H85A 120.0
C86 C85 H85A 120.0
C87 C86 C85 119.5(2)
C87 C86 H86A 120.2
C85 C86 H86A 120.2
C86 C87 C82 120.7(2)
C86 C87 H87A 119.7
C82 C87 H87A 119.7
C93 C88 C89 117.9(2)
C93 C88 C83 121.4(2)
C89 C88 C83 120.6(2)
C90 C89 C88 120.8(2)
C90 C89 H89A 119.6
C88 C89 H89A 119.6
C91 C90 C89 120.4(2)
C91 C90 H90A 119.8
C89 C90 H90A 119.8
C90 C91 C92 119.7(3)
C90 C91 H91A 120.2
C92 C91 H91A 120.2
C93 C92 C91 120.1(2)
C93 C92 H92A 119.9
C91 C92 H92A 119.9
C92 C93 C88 121.1(2)
C92 C93 H93A 119.5
C88 C93 H93A 119.5
O10 C101 O9 126.43(19)
O10 C101 C102 118.18(18)
O9 C101 C102 115.37(18)
C107 C102 C103 120.2(2)
C107 C102 C101 117.49(18)
C103 C102 C101 122.32(19)
C104 C103 C102 118.1(2)
C104 C103 C108 120.2(2)
C102 C103 C108 121.51(19)
C105 C104 C103 121.3(2)
C105 C104 H10C 119.4
C103 C104 H10C 119.4
C106 C105 C104 120.2(2)
C106 C105 H10D 119.9
C104 C105 H10D 119.9
C105 C106 C107 119.4(2)
C105 C106 H10E 120.3
C107 C106 H10E 120.3
C106 C107 C102 120.7(2)
C106 C107 H10F 119.6
C102 C107 H10F 119.6
C109 C108 C113 118.6(2)
C109 C108 C103 121.7(2)
C113 C108 C103 119.7(2)
C110 C109 C108 120.4(2)
C110 C109 H10G 119.8
C108 C109 H10G 119.8
C111 C110 C109 120.5(2)
C111 C110 H11C 119.7
C109 C110 H11C 119.7
C110 C111 C112 119.7(2)
C110 C111 H11D 120.2
C112 C111 H11D 120.2
C113 C112 C111 119.9(2)
C113 C112 H11E 120.1
C111 C112 H11E 120.1
C112 C113 C108 120.9(2)
C112 C113 H11F 119.6
C108 C113 H11F 119.6
O11 C121 O12 125.76(18)
O11 C121 C122 118.02(18)
O12 C121 C122 116.15(18)
C123 C122 C127 119.25(19)
C123 C122 C121 115.92(18)
C127 C122 C121 124.45(19)
C122 C123 C124 121.7(2)
C122 C123 H12C 119.2
C124 C123 H12C 119.2
C125 C124 C123 119.3(2)
C125 C124 H12D 120.3
C123 C124 H12D 120.3
C126 C125 C124 119.7(2)
C126 C125 H12E 120.2
C124 C125 H12E 120.2
C125 C126 C127 122.1(2)
C125 C126 H12F 119.0
C127 C126 H12F 119.0
C126 C127 C122 117.9(2)
C126 C127 C1A 114.1(4)
C122 C127 C1A 127.2(5)
C126 C127 C128 122.0(4)
C122 C127 C128 119.0(4)
C133 C128 C129 118.2(6)
C133 C128 C127 117.6(6)
C129 C128 C127 124.2(6)
C130 C129 C128 119.8(6)
C130 C129 H12G 120.1
C128 C129 H12G 120.1
C129 C130 C131 120.4(7)
C129 C130 H13C 119.8
C131 C130 H13C 119.8
C132 C131 C130 119.6(6)
C132 C131 H13D 120.2
C130 C131 H13D 120.2
C133 C132 C131 118.6(7)
C133 C132 H13E 120.7
C131 C132 H13E 120.7
C132 C133 C128 123.4(7)
C132 C133 H13F 118.3
C128 C133 H13F 118.3
C2A C1A C6A 120.7(7)
C2A C1A C127 122.9(6)
C6A C1A C127 115.8(6)
C1A C2A C3A 120.9(6)
C1A C2A H2AA 119.6
C3A C2A H2AA 119.6
C4A C3A C2A 116.5(7)
C4A C3A H3AA 121.7
C2A C3A H3AA 121.7
C5A C4A C3A 125.6(6)
C5A C4A H4AA 117.2
C3A C4A H4AA 117.2
C4A C5A C6A 115.9(7)
C4A C5A H5AA 122.1
C6A C5A H5AA 122.1
C1A C6A C5A 120.4(7)
C1A C6A H6AA 119.8
C5A C6A H6AA 119.8

loop_
_geom_bond_atom_site_label_1
_geom_bond_atom_site_label_2
_geom_bond_distance
Fe1 O4 2.0377(14)
Fe1 O6 2.0724(14)
Fe1 O2 2.1057(14)
Fe1 O13 2.1251(15)
Fe1 O14 2.2246(14)
Fe1 O1 2.2847(14)
Fe2 O9 2.0427(14)
Fe2 O3 2.0685(14)
Fe2 O5 2.0820(15)
Fe2 O11 2.1182(14)
Fe2 O7 2.1838(14)
Fe2 O1 2.2205(14)
Fe3 O12 2.0114(14)
Fe3 O15 2.0954(15)
Fe3 O10 2.1057(14)
Fe3 O8 2.1431(14)
Fe3 O16 2.1861(15)
Fe3 O7 2.2454(14)
O1 C21 1.272(2)
O2 C21 1.252(2)
O3 C41 1.248(2)
O4 C41 1.259(2)
O5 C61 1.255(3)
O6 C61 1.251(2)
O7 C81 1.270(2)
O8 C81 1.252(2)
O9 C101 1.255(2)
O10 C101 1.249(2)
O11 C121 1.252(2)
O12 C121 1.262(2)
O13 C4 1.447(2)
O13 C1 1.463(3)
O14 C5 1.430(3)
O14 C8 1.440(3)
O15 C9 1.429(3)
O15 C12 1.454(3)
O16 C13 1.443(3)
O16 C16 1.450(2)
C1 C2 1.484(3)
C1 H1A 0.9900
C1 H1B 0.9900
C2 C3 1.510(4)
C2 H2A 0.9900
C2 H2B 0.9900
C3 C4 1.501(3)
C3 H3A 0.9900
C3 H3B 0.9900
C4 H4A 0.9900
C4 H4B 0.9900
C5 C6 1.520(3)
C5 H5A 0.9900
C5 H5B 0.9900
C6 C7 1.523(3)
C6 H6A 0.9900
C6 H6B 0.9900
C7 C8 1.519(3)
C7 H7A 0.9900
C7 H7B 0.9900
C8 H8A 0.9900
C8 H8B 0.9900
C9 C10 1.504(4)
C9 H9A 0.9900
C9 H9B 0.9900
C10 C11 1.470(5)
C10 H10A 0.9900
C10 H10B 0.9900
C11 C12 1.505(4)
C11 H11A 0.9900
C11 H11B 0.9900
C12 H12A 0.9900
C12 H12B 0.9900
C13 C14 1.488(4)
C13 H13A 0.9900
C13 H13B 0.9900
C14 C15 1.477(4)
C14 H14A 0.9900
C14 H14B 0.9900
C15 C16 1.493(4)
C15 H15A 0.9900
C15 H15B 0.9900
C16 H16A 0.9900
C16 H16B 0.9900
C21 C22 1.496(3)
C22 C27 1.388(3)
C22 C23 1.409(3)
C23 C24 1.389(3)
C23 C28 1.487(3)
C24 C25 1.380(3)
C24 H24A 0.9500
C25 C26 1.385(3)
C25 H25A 0.9500
C26 C27 1.379(3)
C26 H26A 0.9500
C27 H27A 0.9500
C28 C29 1.385(3)
C28 C33 1.397(3)
C29 C30 1.383(3)
C29 H29A 0.9500
C30 C31 1.376(3)
C30 H30A 0.9500
C31 C32 1.377(4)
C31 H31A 0.9500
C32 C33 1.385(3)
C32 H32A 0.9500
C33 H33A 0.9500
C41 C42 1.508(3)
C42 C47 1.393(3)
C42 C43 1.410(3)
C43 C44 1.400(3)
C43 C48 1.488(3)
C44 C45 1.376(4)
C44 H44A 0.9500
C45 C46 1.379(4)
C45 H45A 0.9500
C46 C47 1.382(3)
C46 H46A 0.9500
C47 H47A 0.9500
C48 C53 1.389(3)
C48 C49 1.398(3)
C49 C50 1.389(4)
C49 H49A 0.9500
C50 C51 1.371(4)
C50 H50A 0.9500
C51 C52 1.384(4)
C51 H51A 0.9500
C52 C53 1.384(3)
C52 H52A 0.9500
C53 H53A 0.9500
C61 C62 1.514(3)
C62 C67 1.390(3)
C62 C63 1.400(3)
C63 C64 1.402(3)
C63 C68 1.488(3)
C64 C65 1.376(3)
C64 H64A 0.9500
C65 C66 1.379(3)
C65 H65A 0.9500
C66 C67 1.381(3)
C66 H66A 0.9500
C67 H67A 0.9500
C68 C73 1.390(3)
C68 C69 1.391(3)
C69 C70 1.389(3)
C69 H69A 0.9500
C70 C71 1.380(4)
C70 H70A 0.9500
C71 C72 1.378(4)
C71 H71A 0.9500
C72 C73 1.380(3)
C72 H72A 0.9500
C73 H73A 0.9500
C81 C82 1.499(3)
C82 C87 1.391(3)
C82 C83 1.404(3)
C83 C84 1.401(3)
C83 C88 1.481(3)
C84 C85 1.378(4)
C84 H84A 0.9500
C85 C86 1.385(4)
C85 H85A 0.9500
C86 C87 1.382(3)
C86 H86A 0.9500
C87 H87A 0.9500
C88 C93 1.394(3)
C88 C89 1.400(3)
C89 C90 1.380(4)
C89 H89A 0.9500
C90 C91 1.378(4)
C90 H90A 0.9500
C91 C92 1.386(4)
C91 H91A 0.9500
C92 C93 1.376(4)
C92 H92A 0.9500
C93 H93A 0.9500
C101 C102 1.505(3)
C102 C107 1.391(3)
C102 C103 1.397(3)
C103 C104 1.395(3)
C103 C108 1.487(3)
C104 C105 1.382(4)
C104 H10C 0.9500
C105 C106 1.380(4)
C105 H10D 0.9500
C106 C107 1.383(3)
C106 H10E 0.9500
C107 H10F 0.9500
C108 C109 1.389(3)
C108 C113 1.392(3)
C109 C110 1.380(4)
C109 H10G 0.9500
C110 C111 1.380(4)
C110 H11C 0.9500
C111 C112 1.382(4)
C111 H11D 0.9500
C112 C113 1.381(3)
C112 H11E 0.9500
C113 H11F 0.9500
C121 C122 1.509(3)
C122 C123 1.379(3)
C122 C127 1.405(3)
C123 C124 1.380(3)
C123 H12C 0.9500
C124 C125 1.378(3)
C124 H12D 0.9500
C125 C126 1.368(4)
C125 H12E 0.9500
C126 C127 1.395(3)
C126 H12F 0.9500
C127 C1A 1.456(8)
C127 C128 1.542(8)
C128 C133 1.388(9)
C128 C129 1.397(9)
C129 C130 1.383(8)
C129 H12G 0.9500
C130 C131 1.420(8)
C130 H13C 0.9500
C131 C132 1.383(9)
C131 H13D 0.9500
C132 C133 1.369(9)
C132 H13E 0.9500
C133 H13F 0.9500
C1A C2A 1.377(9)
C1A C6A 1.398(9)
C2A C3A 1.389(7)
C2A H2AA 0.9500
C3A C4A 1.386(10)
C3A H3AA 0.9500
C4A C5A 1.381(10)
C4A H4AA 0.9500
C5A C6A 1.405(9)
C5A H5AA 0.9500
C6A H6AA 0.9500
